data_4100556
loop_
_publ_author_name
'Barybin, Mikhail V.'
'Chisholm, Malcolm H.'
'Dalal, Naresh S.'
'Holovics, Thomas C.'
'Patmore Nathan J.'
'Robinson, Randall E.'
'Zipse David J.'

_publ_section_title
;
 Long-Range Electronic Coupling of MM Quadruple Bonds
(M = Mo or W) Via a 2,6-azulenedicarboxylate Bridge
;
_journal_name_full 'Journal of the American Chemical Society'
_journal_year 2005
_chemical_formula_moiety 'C22 H13 Mn O3 S'
_chemical_formula_sum 'C22 H13 Mn O3 S'
_chemical_formula_weight 412.32
_chemical_melting_point 155.5(15)
_chemical_name_common
;
1,3-diphenylcyclopenta[c]thienyltricarbonylmanganese
;
_space_group_IT_number 2
_space_group_name_Hall '-P 1'
_space_group_name_H-M_alt 'P -1'
_symmetry_cell_setting triclinic
_symmetry_space_group_name_Hall '-P 1'
_symmetry_space_group_name_H-M 'P -1'
_cell_angle_alpha 66.5713(9)
_cell_angle_beta 85.0370(9)
_cell_angle_gamma 76.7723(9)
_cell_formula_units_Z 4
_cell_length_a 11.1212(2)
_cell_length_b 13.2140(2)
_cell_length_c 13.3159(3)
_cell_measurement_temperature 90.0(2)
_cell_volume 1747.85(6)
_diffrn_ambient_temperature 90.0(2)
_exptl_crystal_density_diffrn 1.567
_cod_depositor_comments
;
The following automatic conversions were performed:

'_chemical_melting_point' value '154-157' was changed to '155.5(15)'
- the average value was taken and precision was estimated.

Automatic conversion script
Id: cif_fix_values 1646 2011-03-28 12:23:43Z adriana 
;
_cod_database_code 4100556

loop_
_symmetry_equiv_pos_as_xyz
'x, y, z'
'-x, -y, -z'

loop_
_atom_site_label
_atom_site_type_symbol
_atom_site_fract_x
_atom_site_fract_y
_atom_site_fract_z
_atom_site_U_iso_or_equiv
_atom_site_adp_type
_atom_site_occupancy
_atom_site_symmetry_multiplicity
_atom_site_calc_flag
_atom_site_refinement_flags
_atom_site_disorder_assembly
_atom_site_disorder_group
Mn1A Mn 0.76924(6) 0.65754(5) 0.21107(5) 0.0200(2) Uani 1 1 d . . .
S1A S 1.01399(10) 0.40502(9) 0.42146(9) 0.0205(3) Uani 1 1 d . . .
O1A O 0.7050(3) 0.7104(3) 0.4075(3) 0.0331(9) Uani 1 1 d . . .
O2A O 0.5721(3) 0.8439(3) 0.0838(2) 0.0283(8) Uani 1 1 d . . .
O3A O 0.9504(3) 0.8034(3) 0.1194(2) 0.0283(8) Uani 1 1 d . . .
C1A C 1.0255(4) 0.4646(3) 0.2812(3) 0.0185(10) Uani 1 1 d . . .
C1B C 0.8264(4) 0.1007(3) 0.5606(3) 0.0179(10) Uani 1 1 d . . .
C2A C 0.9061(4) 0.4956(3) 0.2363(3) 0.0169(10) Uani 1 1 d . . .
C2B C 0.7720(4) 0.0620(3) 0.6660(3) 0.0187(10) Uani 1 1 d . . .
C3A C 0.8475(4) 0.5469(4) 0.1303(4) 0.0210(11) Uani 1 1 d . . .
H5A H 0.8866 0.5743 0.0632 0.025 Uiso 1 1 calc R . .
C3B C 0.6530(4) 0.0512(4) 0.7143(4) 0.0221(11) Uani 1 1 d . . .
H3B H 0.5793 0.0685 0.6770 0.027 Uiso 1 1 calc R . .
C4A C 0.7207(4) 0.5481(3) 0.1463(4) 0.0224(11) Uani 1 1 d . . .
H4A H 0.6632 0.5702 0.0908 0.027 Uiso 1 1 calc R . .
C4B C 0.6679(4) 0.0095(3) 0.8293(4) 0.0213(11) Uani 1 1 d . . .
H4B H 0.6039 0.0005 0.8798 0.026 Uiso 1 1 calc R . .
C5A C 0.6932(4) 0.5105(3) 0.2602(3) 0.0194(11) Uani 1 1 d . . .
H3A H 0.6151 0.5106 0.2914 0.023 Uiso 1 1 calc R . .
C5B C 0.7940(4) -0.0162(3) 0.8555(3) 0.0200(11) Uani 1 1 d . . .
H5B H 0.8280 -0.0501 0.9256 0.024 Uiso 1 1 calc R . .
C6A C 0.8095(4) 0.4721(3) 0.3176(4) 0.0179(10) Uani 1 1 d . . .
C6B C 0.8614(4) 0.0195(3) 0.7540(3) 0.0196(11) Uani 1 1 d . . .
C7A C 0.8557(4) 0.4214(3) 0.4253(3) 0.0192(10) Uani 1 1 d . . .
C7B C 0.9820(4) 0.0271(3) 0.7173(3) 0.0176(10) Uani 1 1 d . . .
C8A C 0.7906(4) 0.3819(3) 0.5286(3) 0.0192(10) Uani 1 1 d . . .
C8B C 1.0960(4) -0.0019(3) 0.7793(3) 0.0167(10) Uani 1 1 d . . .
C9A C 0.6640(4) 0.3868(4) 0.5314(4) 0.0243(11) Uani 1 1 d . . .
H19A H 0.6200 0.4175 0.4659 0.029 Uiso 1 1 calc R . .
C9B C 1.1045(4) -0.0768(4) 0.8892(3) 0.0202(11) Uani 1 1 d . . .
H9B H 1.0371 -0.1076 0.9229 0.024 Uiso 1 1 calc R . .
C10A C 0.6020(4) 0.3469(4) 0.6297(4) 0.0267(12) Uani 1 1 d . . .
H18A H 0.5174 0.3506 0.6295 0.032 Uiso 1 1 calc R . .
C10B C 1.2121(4) -0.1054(4) 0.9482(4) 0.0233(11) Uani 1 1 d . . .
H10B H 1.2165 -0.1550 1.0213 0.028 Uiso 1 1 calc R . .
C11A C 0.6656(4) 0.3018(4) 0.7275(4) 0.0232(11) Uani 1 1 d . . .
H17A H 0.6237 0.2758 0.7933 0.028 Uiso 1 1 calc R . .
C11B C 1.3130(4) -0.0608(4) 0.8991(4) 0.0245(11) Uani 1 1 d . . .
H11B H 1.3853 -0.0799 0.9388 0.029 Uiso 1 1 calc R . .
C12A C 0.7907(4) 0.2950(4) 0.7283(4) 0.0255(11) Uani 1 1 d . . .
H16A H 0.8336 0.2637 0.7943 0.031 Uiso 1 1 calc R . .
C12B C 1.3060(4) 0.0119(4) 0.7911(4) 0.0263(12) Uani 1 1 d . . .
H12B H 1.3740 0.0421 0.7583 0.032 Uiso 1 1 calc R . .
C13A C 0.8529(4) 0.3352(4) 0.6299(4) 0.0223(11) Uani 1 1 d . . .
H15A H 0.9374 0.3310 0.6310 0.027 Uiso 1 1 calc R . .
C13B C 1.2002(4) 0.0410(4) 0.7306(4) 0.0200(11) Uani 1 1 d . . .
H13B H 1.1978 0.0893 0.6571 0.024 Uiso 1 1 calc R . .
C14A C 1.1449(4) 0.4777(4) 0.2294(3) 0.0176(10) Uani 1 1 d . . .
C14B C 0.7682(4) 0.1477(4) 0.4544(4) 0.0193(10) Uani 1 1 d . . .
C15A C 1.2555(4) 0.4283(4) 0.2891(4) 0.0212(11) Uani 1 1 d . . .
H13A H 1.2536 0.3834 0.3633 0.025 Uiso 1 1 calc R . .
C15B C 0.8299(4) 0.2028(4) 0.3588(4) 0.0212(11) Uani 1 1 d . . .
H15B H 0.9105 0.2093 0.3639 0.025 Uiso 1 1 calc R . .
C16A C 1.3667(4) 0.4453(4) 0.2397(4) 0.0273(12) Uani 1 1 d . . .
H12A H 1.4390 0.4128 0.2811 0.033 Uiso 1 1 calc R . .
C16B C 0.7741(4) 0.2476(3) 0.2570(3) 0.0187(10) Uani 1 1 d . . .
H16B H 0.8172 0.2835 0.1948 0.022 Uiso 1 1 calc R . .
C17A C 1.3728(4) 0.5106(4) 0.1281(4) 0.0245(11) Uani 1 1 d . . .
H11A H 1.4487 0.5201 0.0946 0.029 Uiso 1 1 calc R . .
C17B C 0.6541(4) 0.2390(4) 0.2476(4) 0.0219(11) Uani 1 1 d . . .
H17B H 0.6158 0.2706 0.1794 0.026 Uiso 1 1 calc R . .
C18A C 1.2651(4) 0.5606(4) 0.0687(4) 0.0272(12) Uani 1 1 d . . .
H10A H 1.2682 0.6053 -0.0054 0.033 Uiso 1 1 calc R . .
C18B C 0.5919(4) 0.1834(4) 0.3401(4) 0.0250(11) Uani 1 1 d . . .
H18B H 0.5118 0.1762 0.3340 0.030 Uiso 1 1 calc R . .
C19A C 1.1522(4) 0.5454(4) 0.1173(4) 0.0240(11) Uani 1 1 d . . .
H9A H 1.0803 0.5801 0.0756 0.029 Uiso 1 1 calc R . .
C19B C 0.6479(4) 0.1381(4) 0.4418(4) 0.0230(11) Uani 1 1 d . . .
H19B H 0.6048 0.1005 0.5033 0.028 Uiso 1 1 calc R . .
C20A C 0.7306(4) 0.6910(4) 0.3304(4) 0.0235(11) Uani 1 1 d . . .
C20B C 0.8888(4) -0.2318(4) 0.8338(4) 0.0215(11) Uani 1 1 d . . .
C21A C 0.6506(5) 0.7708(4) 0.1343(4) 0.0223(11) Uani 1 1 d . . .
C21B C 0.6581(4) -0.2053(4) 0.8479(4) 0.0189(11) Uani 1 1 d . . .
C22A C 0.8801(4) 0.7464(4) 0.1580(3) 0.0202(11) Uani 1 1 d . . .
C22B C 0.7504(4) -0.1456(4) 0.6524(4) 0.0221(11) Uani 1 1 d . . .
Mn1B Mn 0.76082(6) -0.11689(5) 0.77308(5) 0.0190(2) Uani 1 1 d . . .
S1B S 0.98134(10) 0.08517(9) 0.57667(9) 0.0181(3) Uani 1 1 d . . .
O1B O 0.9682(3) -0.3076(3) 0.8768(2) 0.0262(8) Uani 1 1 d . . .
O2B O 0.5918(3) -0.2629(3) 0.8992(2) 0.0243(8) Uani 1 1 d . . .
O3B O 0.7434(3) -0.1600(3) 0.5736(3) 0.0310(8) Uani 1 1 d . . .

loop_
_atom_site_aniso_label
_atom_site_aniso_U_11
_atom_site_aniso_U_22
_atom_site_aniso_U_33
_atom_site_aniso_U_23
_atom_site_aniso_U_13
_atom_site_aniso_U_12
Mn1A 0.0226(4) 0.0199(4) 0.0189(4) -0.0099(3) -0.0005(3) -0.0032(3)
S1A 0.0204(7) 0.0235(7) 0.0175(6) -0.0089(5) 0.0010(5) -0.0029(5)
O1A 0.045(2) 0.034(2) 0.028(2) -0.0196(18) 0.0072(18) -0.0123(18)
O2A 0.030(2) 0.027(2) 0.027(2) -0.0121(16) -0.0045(17) 0.0013(17)
O3A 0.032(2) 0.0253(19) 0.031(2) -0.0131(16) 0.0059(17) -0.0096(17)
C1A 0.027(3) 0.016(2) 0.015(2) -0.008(2) 0.001(2) -0.004(2)
C1B 0.020(3) 0.014(2) 0.020(3) -0.009(2) 0.001(2) -0.002(2)
C2A 0.019(3) 0.011(2) 0.020(3) -0.006(2) -0.003(2) 0.000(2)
C2B 0.019(3) 0.014(2) 0.025(3) -0.009(2) -0.001(2) -0.003(2)
C3A 0.025(3) 0.024(3) 0.019(3) -0.012(2) 0.001(2) -0.010(2)
C3B 0.019(3) 0.024(3) 0.025(3) -0.012(2) 0.000(2) -0.002(2)
C4A 0.028(3) 0.019(3) 0.023(3) -0.010(2) -0.006(2) -0.006(2)
C4B 0.023(3) 0.022(3) 0.026(3) -0.017(2) 0.007(2) -0.006(2)
C5A 0.016(3) 0.021(3) 0.024(3) -0.013(2) 0.004(2) -0.005(2)
C5B 0.028(3) 0.018(2) 0.015(2) -0.006(2) 0.001(2) -0.006(2)
C6A 0.021(3) 0.013(2) 0.023(3) -0.009(2) 0.005(2) -0.007(2)
C6B 0.028(3) 0.016(2) 0.020(3) -0.012(2) 0.004(2) -0.006(2)
C7A 0.026(3) 0.020(2) 0.016(3) -0.010(2) 0.004(2) -0.009(2)
C7B 0.022(3) 0.019(2) 0.014(2) -0.009(2) 0.001(2) -0.005(2)
C8A 0.029(3) 0.010(2) 0.019(3) -0.007(2) -0.002(2) -0.001(2)
C8B 0.019(3) 0.018(2) 0.018(3) -0.013(2) 0.005(2) -0.003(2)
C9A 0.021(3) 0.028(3) 0.023(3) -0.012(2) 0.001(2) -0.002(2)
C9B 0.024(3) 0.023(3) 0.019(3) -0.013(2) 0.009(2) -0.010(2)
C10A 0.021(3) 0.028(3) 0.034(3) -0.016(2) 0.007(2) -0.006(2)
C10B 0.028(3) 0.028(3) 0.017(3) -0.011(2) -0.005(2) -0.005(2)
C11A 0.030(3) 0.023(3) 0.021(3) -0.012(2) 0.010(2) -0.010(2)
C11B 0.021(3) 0.029(3) 0.026(3) -0.015(2) -0.008(2) 0.000(2)
C12A 0.036(3) 0.020(3) 0.023(3) -0.011(2) 0.003(2) -0.007(2)
C12B 0.028(3) 0.030(3) 0.026(3) -0.015(2) 0.009(2) -0.012(2)
C13A 0.020(3) 0.024(3) 0.029(3) -0.014(2) 0.007(2) -0.011(2)
C13B 0.027(3) 0.019(3) 0.015(2) -0.008(2) 0.001(2) -0.005(2)
C14A 0.018(3) 0.019(2) 0.018(3) -0.011(2) 0.002(2) -0.002(2)
C14B 0.022(3) 0.016(2) 0.021(3) -0.011(2) 0.005(2) -0.003(2)
C15A 0.021(3) 0.021(3) 0.024(3) -0.011(2) 0.002(2) -0.005(2)
C15B 0.017(3) 0.023(3) 0.028(3) -0.014(2) -0.001(2) -0.004(2)
C16A 0.025(3) 0.023(3) 0.035(3) -0.014(2) -0.005(2) -0.002(2)
C16B 0.023(3) 0.016(2) 0.016(3) -0.007(2) -0.002(2) 0.001(2)
C17A 0.021(3) 0.028(3) 0.032(3) -0.019(2) 0.007(2) -0.008(2)
C17B 0.025(3) 0.020(3) 0.020(3) -0.009(2) -0.003(2) 0.000(2)
C18A 0.035(3) 0.032(3) 0.022(3) -0.016(2) 0.007(2) -0.012(3)
C18B 0.019(3) 0.030(3) 0.030(3) -0.015(2) -0.002(2) -0.007(2)
C19A 0.023(3) 0.028(3) 0.026(3) -0.015(2) 0.002(2) -0.009(2)
C19B 0.022(3) 0.025(3) 0.021(3) -0.006(2) 0.001(2) -0.007(2)
C20A 0.021(3) 0.019(3) 0.028(3) -0.003(2) -0.001(2) -0.009(2)
C20B 0.020(3) 0.030(3) 0.018(3) -0.010(2) 0.004(2) -0.013(2)
C21A 0.031(3) 0.028(3) 0.014(3) -0.011(2) 0.003(2) -0.014(3)
C21B 0.023(3) 0.018(3) 0.018(3) -0.013(2) -0.009(2) 0.007(2)
C22A 0.024(3) 0.020(3) 0.017(3) -0.014(2) -0.004(2) 0.008(2)
C22B 0.025(3) 0.017(3) 0.022(3) -0.003(2) 0.000(2) -0.006(2)
Mn1B 0.0219(4) 0.0189(4) 0.0187(4) -0.0098(3) 0.0021(3) -0.0051(3)
S1B 0.0203(7) 0.0209(6) 0.0150(6) -0.0085(5) 0.0017(5) -0.0059(5)
O1B 0.025(2) 0.0267(19) 0.0264(19) -0.0115(16) -0.0019(16) -0.0011(16)
O2B 0.0270(19) 0.0250(18) 0.0223(18) -0.0082(15) 0.0032(15) -0.0108(16)
O3B 0.046(2) 0.032(2) 0.0208(19) -0.0131(16) 0.0022(17) -0.0150(17)

loop_
_geom_bond_atom_site_label_1
_geom_bond_atom_site_label_2
_geom_bond_distance
_geom_bond_site_symmetry_2
_geom_bond_publ_flag
Mn1A C21A 1.772(5) . ?
Mn1A C22A 1.803(5) . ?
Mn1A C20A 1.806(5) . ?
Mn1A C4A 2.135(4) . ?
Mn1A C3A 2.135(4) . ?
Mn1A C5A 2.137(4) . ?
Mn1A C2A 2.244(4) . ?
Mn1A C6A 2.250(4) . ?
S1A C1A 1.721(4) . ?
S1A C7A 1.722(4) . ?
O1A C20A 1.151(5) . ?
O2A C21A 1.160(5) . ?
O3A C22A 1.155(5) . ?
C1A C2A 1.408(6) . ?
C1A C14A 1.456(6) . ?
C1B C2B 1.422(6) . ?
C1B C14B 1.442(6) . ?
C1B S1B 1.710(4) . ?
C2A C3A 1.440(6) . ?
C2A C6A 1.451(6) . ?
C2B C3B 1.432(6) . ?
C2B C6B 1.449(6) . ?
C2B Mn1B 2.249(4) . ?
C3A C4A 1.405(6) . ?
C3A H5A 0.9300 . ?
C3B C4B 1.416(6) . ?
C3B Mn1B 2.132(4) . ?
C3B H3B 0.9300 . ?
C4A C5A 1.425(6) . ?
C4A H4A 0.9300 . ?
C4B C5B 1.406(6) . ?
C4B Mn1B 2.118(4) . ?
C4B H4B 0.9300 . ?
C5A C6A 1.442(6) . ?
C5A H3A 0.9300 . ?
C5B C6B 1.446(6) . ?
C5B Mn1B 2.138(4) . ?
C5B H5B 0.9300 . ?
C6A C7A 1.405(6) . ?
C6B C7B 1.400(6) . ?
C6B Mn1B 2.253(4) . ?
C7A C8A 1.455(6) . ?
C7B C8B 1.463(6) . ?
C7B S1B 1.719(4) . ?
C8A C9A 1.393(6) . ?
C8A C13A 1.408(6) . ?
C8B C9B 1.400(6) . ?
C8B C13B 1.401(6) . ?
C9A C10A 1.389(6) . ?
C9A H19A 0.9300 . ?
C9B C10B 1.383(6) . ?
C9B H9B 0.9300 . ?
C10A C11A 1.379(6) . ?
C10A H18A 0.9300 . ?
C10B C11B 1.380(6) . ?
C10B H10B 0.9300 . ?
C11A C12A 1.374(6) . ?
C11A H17A 0.9300 . ?
C11B C12B 1.372(6) . ?
C11B H11B 0.9300 . ?
C12A C13A 1.391(6) . ?
C12A H16A 0.9300 . ?
C12B C13B 1.376(6) . ?
C12B H12B 0.9300 . ?
C13A H15A 0.9300 . ?
C13B H13B 0.9300 . ?
C14A C15A 1.400(6) . ?
C14A C19A 1.409(6) . ?
C14B C15B 1.400(6) . ?
C14B C19B 1.403(6) . ?
C15A C16A 1.371(6) . ?
C15A H13A 0.9300 . ?
C15B C16B 1.382(6) . ?
C15B H15B 0.9300 . ?
C16A C17A 1.396(6) . ?
C16A H12A 0.9300 . ?
C16B C17B 1.385(6) . ?
C16B H16B 0.9300 . ?
C17A C18A 1.373(6) . ?
C17A H11A 0.9300 . ?
C17B C18B 1.379(6) . ?
C17B H17B 0.9300 . ?
C18A C19A 1.381(6) . ?
C18A H10A 0.9300 . ?
C18B C19B 1.383(6) . ?
C18B H18B 0.9300 . ?
C19A H9A 0.9300 . ?
C19B H19B 0.9300 . ?
C20B O1B 1.156(5) . ?
C20B Mn1B 1.794(5) . ?
C21B O2B 1.160(5) . ?
C21B Mn1B 1.775(5) . ?
C22B O3B 1.152(5) . ?
C22B Mn1B 1.810(5) . ?
